data_2008107
loop_
_publ_author_name
'Ai, Hui'
'Song, Yi-Lin'
'Tao, Feng-Gang'

_publ_section_title
;
 8-Hydroxycedran-9-one
;
_journal_issue 1
_journal_name_full 'Acta Crystallographica Section C'
_journal_page_first IUC9800080
_journal_paper_doi 10.1107/S010827019909993X
_journal_volume 55
_journal_year 1999
_chemical_formula_iupac 'C15 H24 O2'
_chemical_formula_moiety 'C15 H24 O2'
_chemical_formula_sum 'C30 H48 O4'
_chemical_formula_weight 236.355
_chemical_name_systematic
;
 (1R,2R,5S,7R,8R)-2,6,6,8-tetramethyl-8-hydroxy
 tricyclo[5.3.1^1,7^.0^1,5^]undecan-9-one
;
_space_group_IT_number 19
_symmetry_cell_setting orthorhombic
_symmetry_space_group_name_Hall 'P 2ac 2ab'
_symmetry_space_group_name_H-M 'P 21 21 21'
_audit_creation_method 'from TEXRAY.INF file'
_cell_angle_alpha 90
_cell_angle_beta 90
_cell_angle_gamma 90
_cell_formula_units_Z 4.00
_cell_length_a 13.455(5)
_cell_length_b 30.610(10)
_cell_length_c 6.694(5)
_cell_measurement_reflns_used 20
_cell_measurement_temperature 293
_cell_measurement_theta_max 20.87
_cell_measurement_theta_min 13.65
_cell_volume 2757(2)
_computing_cell_refinement 'MSC/AFC Diffractometer Control Software'
_computing_data_collection 'MSC/AFC Diffractometer Control Software'
_computing_data_reduction 'TEXSAN PROCESS (Molecular Structure Corporation, 1992)'
_computing_publication_material 'TEXSAN FINISH'
_computing_structure_refinement 'TEXSAN LS'
_computing_structure_solution 'SHELXS86 (Sheldrick, 1985)'
_diffrn_measurement_device_type 'Rigaku AFC-7R'
_diffrn_measurement_method \w/2\q
_diffrn_radiation_monochromator graphite
_diffrn_radiation_source 'X-ray tube'
_diffrn_radiation_type MoK\a
_diffrn_radiation_wavelength 0.7107
_diffrn_reflns_limit_h_max 16
_diffrn_reflns_limit_h_min 0
_diffrn_reflns_limit_k_max 35
_diffrn_reflns_limit_k_min 0
_diffrn_reflns_limit_l_max 8
_diffrn_reflns_limit_l_min 0
_diffrn_reflns_number 3648
_diffrn_reflns_theta_max 27.4872
_diffrn_standards_decay_% -1.38
_diffrn_standards_interval_count 200
_diffrn_standards_number 3
_exptl_absorpt_coefficient_mu 0.0366
_exptl_absorpt_correction_T_max 1.000
_exptl_absorpt_correction_T_min 0.976
_exptl_absorpt_correction_type '\y scan'
_exptl_absorpt_process_details '(North et al., 1968)'
_exptl_crystal_colour colorless
_exptl_crystal_density_diffrn 0.569
_exptl_crystal_density_method 'not measured'
_exptl_crystal_description prismatic
_exptl_crystal_F_000 520
_exptl_crystal_size_max 0.500
_exptl_crystal_size_mid 0.200
_exptl_crystal_size_min 0.200
_refine_diff_density_max 0.225
_refine_diff_density_min -0.172
_refine_ls_extinction_coef 8.29544E-7
_refine_ls_extinction_method Zachariasen_type_2_Gaussian_isotropic
_refine_ls_goodness_of_fit_obs 1.730
_refine_ls_hydrogen_treatment constr
_refine_ls_matrix_type full
_refine_ls_number_parameters 308
_refine_ls_number_reflns 2027
_refine_ls_number_restraints 0
_refine_ls_R_factor_obs 0.056
_refine_ls_shift/esd_max 0.002
_refine_ls_structure_factor_coef F
_refine_ls_weighting_details 'w = 1/[\s^2^(F)]'
_refine_ls_weighting_scheme sigma
_refine_ls_wR_factor_obs 0.057
_reflns_number_gt 2027
_reflns_number_total 3648
_reflns_threshold_expression I>2\s(I)
_cod_data_source_file qa0073.cif
_cod_data_source_block global
_cod_depositor_comments
;
The following automatic conversions were performed:

'_atom_site_thermal_displace_type' tag value 'Uij' was replaced with
'Uani' value 82 times.

Automatic conversion script
Id: cif_fix_values 1646 2011-03-28 12:23:43Z adriana 
;
_cod_original_sg_symbol_H-M 'P 21 21 21 '
_cod_database_code 2008107

loop_
_symmetry_equiv_pos_as_xyz
'  +x,  +y,  +z'
'1/2-x,  -y,1/2+z'
'1/2+x,1/2-y,  -z'
'  -x,1/2+y,1/2-z'

loop_
_atom_site_aniso_label
_atom_site_aniso_U_11
_atom_site_aniso_U_22
_atom_site_aniso_U_33
_atom_site_aniso_U_12
_atom_site_aniso_U_13
_atom_site_aniso_U_23
O1 0.070(2) 0.111(3) 0.058(2) -0.020(2) 0.009(2) 0.028(2)
O2 0.062(2) 0.049(2) 0.054(2) 0.015(2) -0.004(2) 0.002(2)
O3 0.051(2) 0.072(2) 0.070(2) 0.002(2) -0.011(2) 0.007(2)
O4 0.059(2) 0.083(2) 0.057(2) 0.001(2) 0.007(2) -0.017(2)
C1 0.051(3) 0.053(3) 0.052(3) -0.009(2) -0.001(2) 0.009(2)
C2 0.053(3) 0.106(4) 0.079(4) -0.026(3) -0.006(3) 0.014(4)
C3 0.043(3) 0.158(6) 0.103(5) -0.001(4) -0.011(3) 0.024(5)
C4 0.058(3) 0.118(5) 0.105(5) 0.027(3) -0.007(4) 0.003(5)
C5 0.045(3) 0.058(3) 0.064(3) 0.011(2) -0.004(3) 0.011(3)
C6 0.071(3) 0.042(2) 0.064(3) 0.015(2) 0.005(3) 0.008(2)
C7 0.064(3) 0.037(2) 0.042(2) -0.002(2) 0.004(2) 0.002(2)
C8 0.049(3) 0.048(3) 0.052(3) 0.004(2) 0.000(2) 0.005(2)
C9 0.047(2) 0.054(3) 0.046(3) 0.008(2) 0.004(2) 0.008(2)
C10 0.052(3) 0.074(3) 0.044(3) -0.005(2) -0.001(2) -0.001(2)
C11 0.057(3) 0.049(2) 0.051(3) -0.002(2) 0.008(2) 0.010(2)
C12 0.092(4) 0.120(5) 0.125(6) -0.053(4) -0.030(4) -0.006(5)
C13 0.118(5) 0.085(4) 0.073(4) 0.043(4) 0.008(4) -0.005(3)
C14 0.107(4) 0.043(2) 0.110(5) 0.001(3) -0.034(4) 0.011(3)
C15 0.058(3) 0.064(3) 0.095(4) -0.012(3) -0.020(3) 0.004(3)
C16 0.043(2) 0.054(2) 0.044(3) -0.003(2) -0.004(2) -0.004(2)
C17 0.058(3) 0.101(4) 0.053(3) -0.020(3) 0.003(3) -0.001(3)
C18 0.067(4) 0.124(5) 0.095(5) 0.007(4) 0.023(4) 0.009(4)
C19 0.074(4) 0.110(4) 0.067(4) 0.014(3) 0.006(3) -0.030(4)
C20 0.046(2) 0.061(3) 0.042(2) 0.009(2) -0.006(2) -0.012(2)
C21 0.057(3) 0.048(2) 0.064(3) 0.008(2) -0.005(3) -0.008(2)
C22 0.046(3) 0.053(2) 0.046(3) -0.001(2) -0.005(2) 0.002(2)
C23 0.049(3) 0.051(2) 0.045(3) -0.003(2) 0.004(2) -0.001(2)
C24 0.051(3) 0.044(2) 0.046(2) 0.009(2) 0.000(2) -0.009(2)
C25 0.064(3) 0.048(2) 0.055(3) -0.002(2) 0.000(3) 0.005(2)
C26 0.041(3) 0.073(3) 0.044(3) -0.006(2) -0.001(2) -0.008(2)
C27 0.096(4) 0.091(4) 0.076(4) -0.024(3) 0.030(4) 0.012(3)
C28 0.084(4) 0.067(3) 0.105(5) 0.031(3) -0.003(4) -0.004(3)
C29 0.085(4) 0.058(3) 0.093(4) -0.006(3) -0.010(4) -0.016(3)
C30 0.063(3) 0.086(3) 0.065(3) -0.014(3) 0.004(3) 0.011(3)

loop_
_atom_site_label
_atom_site_fract_x
_atom_site_fract_y
_atom_site_fract_z
_atom_site_U_iso_or_equiv
_atom_site_thermal_displace_type
_atom_site_calc_flag
_atom_site_calc_attached_atom
O1 -0.8219(2) -0.06040(10) -1.1305(5) 0.0800 Uani ? ?
O2 -0.8102(2) -0.12609(8) -0.7586(4) 0.0550 Uani ? ?
O3 -0.7702(2) -0.16044(10) -0.3776(5) 0.0639 Uani ? ?
O4 -0.6439(2) -0.15640(10) 0.0356(5) 0.0664 Uani ? ?
C1 -1.0455(3) -0.09450(10) -0.9018(7) 0.0519 Uani ? ?
C2 -1.1492(4) -0.1128(2) -0.9607(9) 0.0793 Uani ? ?
C3 -1.2069(4) -0.0720(2) -1.0260(10) 0.1013 Uani ? ?
C4 -1.1718(4) -0.0365(2) -0.8853(10) 0.0938 Uani ? ?
C5 -1.0575(3) -0.04320(10) -0.8861(7) 0.0557 Uani ? ?
C6 -0.9936(4) -0.02890(10) -0.7036(7) 0.0587 Uani ? ?
C7 -0.9312(3) -0.07100(10) -0.6546(6) 0.0477 Uani ? ?
C8 -0.8387(3) -0.08030(10) -0.7861(7) 0.0498 Uani ? ?
C9 -0.8694(3) -0.07970(10) -1.0055(7) 0.0492 Uani ? ?
C10 -0.9633(3) -0.1046(2) -1.0559(6) 0.0565 Uani ? ?
C11 -1.0082(3) -0.10680(10) -0.6961(7) 0.0524 Uani ? ?
C12 -1.1528(5) -0.1501(2) -1.1090(10) 0.1124 Uani ? ?
C13 -1.0540(5) -0.0177(2) -0.5173(9) 0.0921 Uani ? ?
C14 -0.9328(4) 0.01200(10) -0.7596(10) 0.0865 Uani ? ?
C15 -0.7487(3) -0.05190(10) -0.7431(8) 0.0724 Uani ? ?
C16 -0.5062(3) -0.15430(10) -0.3938(6) 0.0470 Uani ? ?
C17 -0.4211(4) -0.1280(2) -0.4928(8) 0.0707 Uani ? ?
C18 -0.3544(4) -0.1637(2) -0.5678(9) 0.0952 Uani ? ?
C19 -0.4220(4) -0.1989(2) -0.6448(8) 0.0838 Uani ? ?
C20 -0.5164(3) -0.19710(10) -0.5138(7) 0.0494 Uani ? ?
C21 -0.5388(3) -0.23330(10) -0.3584(7) 0.0565 Uani ? ?
C22 -0.5554(3) -0.20750(10) -0.1602(6) 0.0481 Uani ? ?
C23 -0.6597(3) -0.18670(10) -0.1235(7) 0.0485 Uani ? ?
C24 -0.6868(3) -0.15960(10) -0.3033(6) 0.0470 Uani ? ?
C25 -0.6075(3) -0.13040(10) -0.3850(7) 0.0554 Uani ? ?
C26 -0.4819(3) -0.17050(10) -0.1868(6) 0.0528 Uani ? ?
C27 -0.4540(5) -0.0962(2) -0.6579(9) 0.0880 Uani ? ?
C28 -0.4489(4) -0.2643(2) -0.3202(9) 0.0851 Uani ? ?
C29 -0.6255(4) -0.26260(10) -0.4295(8) 0.0784 Uani ? ?
C30 -0.7391(4) -0.2186(2) -0.0597(8) 0.0712 Uani ? ?
H1 -1.1805 -0.1226 -0.8259 0.1020 Uani ? ?
H2 -1.1954 -0.0626 -1.1828 0.1020 Uani ? ?
H3 -1.2808 -0.0755 -1.0069 0.1020 Uani ? ?
H4 -1.1869 -0.0071 -0.9386 0.1149 Uani ? ?
H5 -1.1986 -0.0373 -0.7294 0.1020 Uani ? ?
H6 -1.0320 -0.0284 -1.0106 0.1020 Uani ? ?
H7 -0.9077 -0.0709 -0.4943 0.1020 Uani ? ?
H8 -0.9502 -0.1418 -1.0631 0.1020 Uani ? ?
H9 -0.9825 -0.0992 -1.2032 0.1020 Uani ? ?
H10 -1.0634 -0.1076 -0.5836 0.1020 Uani ? ?
H11 -0.9803 -0.1384 -0.6979 0.1020 Uani ? ?
H12 -1.2159 -0.1630 -1.1233 0.1020 Uani ? ?
H13 -1.1306 -0.1421 -1.2486 0.1020 Uani ? ?
H14 -1.1023 -0.1754 -1.0656 0.1020 Uani ? ?
H15 -1.1031 -0.0458 -0.4472 0.1149 Uani ? ?
H16 -1.0985 0.0103 -0.5709 0.1020 Uani ? ?
H17 -1.0158 -0.0111 -0.3927 0.1020 Uani ? ?
H18 -0.9833 0.0326 -0.7894 0.1020 Uani ? ?
H19 -0.8880 0.0178 -0.6405 0.1020 Uani ? ?
H20 -0.9058 0.0123 -0.9029 0.1020 Uani ? ?
H21 -0.7680 -0.0208 -0.7749 0.1020 Uani ? ?
H22 -0.7385 -0.0498 -0.5970 0.1020 Uani ? ?
H23 -0.6732 -0.0703 -0.8185 0.1020 Uani ? ?
H24 -0.7942 -0.1360 -0.6202 0.1020 Uani ? ?
H25 -0.3862 -0.1114 -0.3795 0.1020 Uani ? ?
H26 -0.3121 -0.1558 -0.6949 0.1020 Uani ? ?
H27 -0.3153 -0.1753 -0.4519 0.1153 Uani ? ?
H28 -0.4374 -0.1855 -0.8022 0.1020 Uani ? ?
H29 -0.4022 -0.2226 -0.6664 0.1020 Uani ? ?
H30 -0.5703 -0.1944 -0.6048 0.1020 Uani ? ?
H31 -0.5445 -0.2201 -0.0391 0.1020 Uani ? ?
H32 -0.6018 -0.1097 -0.2862 0.1020 Uani ? ?
H33 -0.6253 -0.1233 -0.5333 0.1020 Uani ? ?
H34 -0.4107 -0.1766 -0.1863 0.1020 Uani ? ?
H35 -0.4869 -0.1491 -0.0913 0.1020 Uani ? ?
H36 -0.4902 -0.1172 -0.7688 0.1020 Uani ? ?
H37 -0.3970 -0.0851 -0.7286 0.1020 Uani ? ?
H38 -0.5007 -0.0711 -0.5538 0.1020 Uani ? ?
H39 -0.3728 -0.2484 -0.2962 0.1020 Uani ? ?
H40 -0.4351 -0.2848 -0.4308 0.1020 Uani ? ?
H41 -0.4689 -0.2844 -0.1869 0.1020 Uani ? ?
H42 -0.5985 -0.2797 -0.5668 0.1020 Uani ? ?
H43 -0.6403 -0.2889 -0.3133 0.1020 Uani ? ?
H44 -0.6867 -0.2451 -0.4762 0.1020 Uani ? ?
H45 -0.7538 -0.2320 -0.1688 0.1020 Uani ? ?
H46 -0.7177 -0.2307 0.0749 0.1020 Uani ? ?
H47 -0.8030 -0.1976 0.0110 0.1020 Uani ? ?
H48 -0.6959 -0.1528 0.0876 0.1020 Uani ? ?

loop_
_atom_type_symbol
_atom_type_scat_dispersion_real
_atom_type_scat_dispersion_imag
_atom_type_scat_source
C 0.003 0.002 'International Tables'
H 0.000 0.000 'International Tables'
O 0.011 0.006 'International Tables'

loop_
_geom_angle_atom_site_label_1
_geom_angle_atom_site_label_2
_geom_angle_atom_site_label_3
_geom_angle
C2 C1 C5 106.4(4)
C2 C1 C10 113.7(4)
C2 C1 C11 116.1(4)
C5 C1 C10 108.4(4)
C5 C1 C11 102.7(4)
C10 C1 C11 108.7(4)
C1 C2 C3 103.5(4)
C1 C2 C12 117.8(5)
C3 C2 C12 114.3(5)
C2 C3 C4 104.5(5)
C3 C4 C5 102.2(5)
C1 C5 C4 103.5(4)
C1 C5 C6 105.9(4)
C4 C5 C6 120.5(5)
C5 C6 C7 103.2(3)
C5 C6 C13 114.1(4)
C5 C6 C14 109.3(4)
C7 C6 C13 107.3(4)
C7 C6 C14 115.7(4)
C13 C6 C14 107.4(4)
C6 C7 C8 117.4(3)
C6 C7 C11 100.8(3)
C8 C7 C11 108.0(3)
O2 C8 C7 108.2(3)
O2 C8 C9 101.7(4)
O2 C8 C15 108.4(3)
C7 C8 C9 109.1(3)
C7 C8 C15 115.3(4)
C9 C8 C15 113.1(4)
O1 C9 C8 122.0(4)
O1 C9 C10 122.3(4)
C8 C9 C10 115.7(4)
C1 C10 C9 110.4(4)
C1 C11 C7 102.2(3)
C17 C16 C20 106.6(4)
C17 C16 C25 114.9(4)
C17 C16 C26 113.9(4)
C20 C16 C25 110.0(3)
C20 C16 C26 102.7(3)
C25 C16 C26 108.1(3)
C16 C17 C18 101.9(4)
C16 C17 C27 115.1(4)
C18 C17 C27 113.2(5)
C17 C18 C19 105.9(4)
C18 C19 C20 106.1(4)
C16 C20 C19 104.6(4)
C16 C20 C21 106.0(3)
C19 C20 C21 121.0(4)
C20 C21 C22 103.6(3)
C20 C21 C28 113.3(4)
C20 C21 C29 110.8(4)
C22 C21 C28 106.3(4)
C22 C21 C29 116.6(4)
C28 C21 C29 106.4(3)
C21 C22 C23 118.0(4)
C21 C22 C26 100.7(4)
C23 C22 C26 107.5(3)
O4 C23 C22 104.4(3)
O4 C23 C24 105.9(3)
O4 C23 C30 108.3(4)
C22 C23 C24 108.5(3)
C22 C23 C30 114.7(3)
C24 C23 C30 114.2(4)
O3 C24 C23 122.3(4)
O3 C24 C25 121.1(4)
C23 C24 C25 116.6(4)
C16 C25 C24 111.1(3)
C16 C26 C22 102.2(3)

loop_
_geom_bond_atom_site_label_1
_geom_bond_atom_site_label_2
_geom_bond_site_symmetry_1
_geom_bond_site_symmetry_2
_geom_bond_distance
_geom_bond_publ_flag
O1 C9 ? ? 1.207(5) ?
O2 C8 ? ? 1.465(4) ?
O3 C24 ? ? 1.227(5) ?
O4 C23 ? ? 1.429(5) ?
C1 C2 ? ? 1.554(7) ?
C1 C5 ? ? 1.583(6) ?
C1 C10 ? ? 1.544(6) ?
C1 C11 ? ? 1.513(6) ?
C2 C3 ? ? 1.532(8) ?
C2 C12 ? ? 1.514(8) ?
C3 C4 ? ? 1.515(8) ?
C4 C5 ? ? 1.552(7) ?
C5 C6 ? ? 1.557(6) ?
C6 C7 ? ? 1.573(6) ?
C6 C13 ? ? 1.528(7) ?
C6 C14 ? ? 1.541(6) ?
C7 C8 ? ? 1.551(6) ?
C7 C11 ? ? 1.532(6) ?
C8 C9 ? ? 1.526(6) ?
C8 C15 ? ? 1.518(6) ?
C9 C10 ? ? 1.515(6) ?
C16 C17 ? ? 1.549(6) ?
C16 C20 ? ? 1.542(5) ?
C16 C25 ? ? 1.549(6) ?
C16 C26 ? ? 1.507(6) ?
C17 C18 ? ? 1.502(7) ?
C17 C27 ? ? 1.538(7) ?
C18 C19 ? ? 1.501(8) ?
C19 C20 ? ? 1.544(6) ?
C20 C21 ? ? 1.550(6) ?
C21 C22 ? ? 1.561(6) ?
C21 C28 ? ? 1.559(6) ?
C21 C29 ? ? 1.546(6) ?
C22 C23 ? ? 1.560(6) ?
C22 C26 ? ? 1.514(6) ?
C23 C24 ? ? 1.506(6) ?
C23 C30 ? ? 1.510(6) ?
C24 C25 ? ? 1.496(6) ?
